data_2016882
loop_
_publ_author_name
'Trilleras, Jorge'
'Quiroga, Jairo'
'Cobo, Justo'
'Low, John N.'
'Glidewell, Christopher'

_publ_section_title
;Four <i>N</i>^7^-alkoxybenzyl-substituted
 4,5,6,7-tetrahydro-1<i>H</i>-pyrazolo[3,4-<i>b</i>]pyridine-5-spiro-1'-cyclohexane-2',6'-diones:
 hydrogen-bonded supramolecular structures in zero, one, two or three
 dimensions
;
_journal_coeditor_code SK3276
_journal_issue 12
_journal_name_full 'Acta Crystallographica Section C'
_journal_page_first o665
_journal_page_last o670
_journal_paper_doi 10.1107/S0108270108038778
_journal_volume 64
_journal_year 2008
_chemical_formula_iupac 'C31 H35 N3 O4'
_chemical_formula_moiety 'C31 H35 N3 O4'
_chemical_formula_sum 'C31 H35 N3 O4'
_chemical_formula_weight 513.62
_chemical_name_systematic
;
3-<i>tert</i>-butyl-4',4'-dimethyl-7-(3,4-methylenedioxobenzyl)-1-phenyl-
4,5,6,7-tetrahydro-1<i>H</i>-pyrazolo[3,4-<i>b</i>]pyridine-5-spiro-1'-
cyclohexane-2',6'-dione
;
_space_group_IT_number 2
_symmetry_cell_setting triclinic
_symmetry_space_group_name_Hall '-P 1'
_symmetry_space_group_name_H-M 'P -1'
_atom_sites_solution_hydrogens geom
_atom_sites_solution_primary direct
_atom_sites_solution_secondary difmap
_cell_angle_alpha 92.844(10)
_cell_angle_beta 95.185(12)
_cell_angle_gamma 91.070(11)
_cell_formula_units_Z 2
_cell_length_a 9.2691(14)
_cell_length_b 11.0898(11)
_cell_length_c 12.802(2)
_cell_measurement_reflns_used 6010
_cell_measurement_temperature 120(2)
_cell_measurement_theta_max 27.50
_cell_measurement_theta_min 2.84
_cell_volume 1308.6(3)
_computing_cell_refinement 'DIRAX/LSQ (Duisenberg <i>et al.</i>,  2000)'
_computing_data_collection 'COLLECT (Hooft, 1999)'
_computing_data_reduction 'EVALCCD (Duisenberg <i>et al.</i>,  2003)'
_computing_molecular_graphics 'PLATON (Spek, 2003)'
_computing_publication_material 'SHELXL97 (Sheldrick, 2008) and PRPKAPPA (Ferguson, 1999)'
_computing_structure_refinement 'OSCAIL (McArdle, 2003) and SHELXL97 (Sheldrick, 2008)'
_computing_structure_solution 'Sir2004 (Burla <i>et al.</i>,  2005)'
_diffrn_ambient_temperature 120(2)
_diffrn_detector_area_resol_mean 9.091
_diffrn_measured_fraction_theta_full 0.998
_diffrn_measured_fraction_theta_max 0.998
_diffrn_measurement_device_type 'Bruker--Nonius KappaCCD'
_diffrn_measurement_method '\f & \w scans'
_diffrn_radiation_monochromator graphite
_diffrn_radiation_source 'Bruker-Nonius FR591 rotating anode'
_diffrn_radiation_type 'Mo K\a'
_diffrn_radiation_wavelength 0.71073
_diffrn_reflns_av_R_equivalents 0.1292
_diffrn_reflns_av_sigmaI/netI 0.1139
_diffrn_reflns_limit_h_max 12
_diffrn_reflns_limit_h_min -12
_diffrn_reflns_limit_k_max 14
_diffrn_reflns_limit_k_min -14
_diffrn_reflns_limit_l_max 16
_diffrn_reflns_limit_l_min -16
_diffrn_reflns_number 36798
_diffrn_reflns_theta_full 27.50
_diffrn_reflns_theta_max 27.50
_diffrn_reflns_theta_min 2.84
_diffrn_standards_decay_% 0
_diffrn_standards_number 0
_exptl_absorpt_coefficient_mu 0.087
_exptl_absorpt_correction_T_max 0.991
_exptl_absorpt_correction_T_min 0.964
_exptl_absorpt_correction_type multi-scan
_exptl_absorpt_process_details '(SADABS; Sheldrick, 2003)'
_exptl_crystal_colour colourless
_exptl_crystal_density_diffrn 1.304
_exptl_crystal_density_method 'not measured'
_exptl_crystal_description block
_exptl_crystal_F_000 548
_exptl_crystal_size_max 0.54
_exptl_crystal_size_mid 0.29
_exptl_crystal_size_min 0.10
_refine_diff_density_max 0.312
_refine_diff_density_min -0.339
_refine_ls_extinction_method none
_refine_ls_goodness_of_fit_ref 1.058
_refine_ls_hydrogen_treatment constr
_refine_ls_matrix_type full
_refine_ls_number_parameters 348
_refine_ls_number_reflns 6010
_refine_ls_number_restraints 0
_refine_ls_restrained_S_all 1.058
_refine_ls_R_factor_all 0.1695
_refine_ls_R_factor_gt 0.0626
_refine_ls_shift/su_max 0.000
_refine_ls_shift/su_mean 0.000
_refine_ls_structure_factor_coef Fsqd
_refine_ls_weighting_details 'w=1/[\s^2^(Fo^2^)+(0.0718P)^2^+0.2820P] where P=(Fo^2^+2Fc^2^)/3'
_refine_ls_weighting_scheme calc
_refine_ls_wR_factor_gt 0.1289
_refine_ls_wR_factor_ref 0.1712
_reflns_number_gt 2954
_reflns_number_total 6010
_reflns_threshold_expression I>2\s(I)
_cod_data_source_file sk3276.cif
_cod_data_source_block III
_cod_depositor_comments
;
The following automatic conversions were performed:
'_exptl_absorpt_correction_type' value 'Multi-scan' changed to
'multi-scan' according to
'/home/saulius/struct/CIF-dictionaries/cif_core.dic' dictionary named
'cif_core.dic' version 2.4.1 from 2010-06-29.

Automatic conversion script
Id: cif_fix_enum 1527 2010-12-29 10:47:43Z saulius 

The following automatic conversions were performed:

'_exptl_absorpt_correction_type' value 'Multi-scan' changed to
'multi-scan' according to
/home/saulius/struct/CIF-dictionaries/cif_core.dic dictionary named
'cif_core.dic' version 2.4.1 from 2010-06-29.

Automatic conversion script
Id: cif_fix_values 1715 2011-07-08 13:25:40Z adriana 
;
_cod_database_code 2016882
_cod_database_fobs_code 2016882

loop_
_symmetry_equiv_pos_as_xyz
'x, y, z'
'-x, -y, -z'

loop_
_atom_site_type_symbol
_atom_site_label
_atom_site_fract_x
_atom_site_fract_y
_atom_site_fract_z
_atom_site_U_iso_or_equiv
_atom_site_adp_type
_atom_site_calc_flag
_atom_site_refinement_flags
_atom_site_occupancy
O O51 0.5728(2) 0.99129(17) 0.66461(16) 0.0328(5) Uani d . 1
O O55 0.9779(2) 0.81602(18) 0.74159(16) 0.0346(5) Uani d . 1
O O71 0.8475(2) 0.3713(2) 1.07939(16) 0.0436(6) Uani d . 1
O O72 0.6089(2) 0.30962(18) 1.07474(16) 0.0369(5) Uani d . 1
N N1 0.7543(2) 0.52473(19) 0.48136(18) 0.0250(5) Uani d . 1
N N2 0.7985(2) 0.57304(19) 0.39266(18) 0.0256(6) Uani d . 1
N N7 0.6924(2) 0.59297(19) 0.65551(17) 0.0224(5) Uani d . 1
C C3 0.8075(3) 0.6912(2) 0.4144(2) 0.0228(6) Uani d . 1
C C3A 0.7729(3) 0.7204(2) 0.5180(2) 0.0228(6) Uani d . 1
C C4 0.7617(3) 0.8374(2) 0.5794(2) 0.0268(7) Uani d . 1
C C5 0.7237(3) 0.8208(2) 0.6917(2) 0.0230(6) Uani d . 1
C C6 0.6305(3) 0.7029(2) 0.6978(2) 0.0229(6) Uani d . 1
C C7A 0.7397(3) 0.6126(2) 0.5571(2) 0.0228(6) Uani d . 1
C C11 0.7286(3) 0.3986(2) 0.4806(2) 0.0234(6) Uani d . 1
C C12 0.6249(3) 0.3531(2) 0.5399(2) 0.0256(6) Uani d . 1
C C13 0.6020(3) 0.2299(2) 0.5392(2) 0.0266(7) Uani d . 1
C C14 0.6760(3) 0.1533(2) 0.4764(2) 0.0284(7) Uani d . 1
C C15 0.7764(3) 0.2001(2) 0.4155(2) 0.0281(7) Uani d . 1
C C16 0.8056(3) 0.3227(2) 0.4184(2) 0.0259(7) Uani d . 1
C C31 0.8456(3) 0.7739(2) 0.3302(2) 0.0243(6) Uani d . 1
C C32 0.9729(4) 0.8574(3) 0.3709(3) 0.0426(8) Uani d . 1
C C33 0.8851(3) 0.7015(3) 0.2335(2) 0.0313(7) Uani d . 1
C C34 0.7141(3) 0.8502(3) 0.3003(2) 0.0321(7) Uani d . 1
C C51 0.6276(3) 0.9241(2) 0.7270(2) 0.0244(6) Uani d . 1
C C52 0.6040(3) 0.9363(2) 0.8408(2) 0.0263(7) Uani d . 1
C C53 0.7474(3) 0.9441(3) 0.9095(2) 0.0286(7) Uani d . 1
C C54 0.8336(3) 0.8310(3) 0.8842(2) 0.0268(7) Uani d . 1
C C55 0.8574(3) 0.8201(2) 0.7704(2) 0.0238(6) Uani d . 1
C C71 0.7327(3) 0.4784(2) 0.8180(2) 0.0229(6) Uani d . 1
C C72 0.8276(3) 0.4598(2) 0.9065(2) 0.0270(7) Uani d . 1
C C73 0.7732(3) 0.4031(3) 0.9874(2) 0.0288(7) Uani d . 1
C C74 0.6317(3) 0.3668(2) 0.9843(2) 0.0269(7) Uani d . 1
C C75 0.5366(3) 0.3848(3) 0.9000(2) 0.0303(7) Uani d . 1
C C76 0.5894(3) 0.4416(2) 0.8164(2) 0.0287(7) Uani d . 1
C C77 0.7970(3) 0.5315(2) 0.7263(2) 0.0246(6) Uani d . 1
C C78 0.7372(3) 0.3345(3) 1.1432(2) 0.0389(8) Uani d . 1
C C531 0.8311(3) 1.0574(3) 0.8871(2) 0.0357(8) Uani d . 1
C C532 0.7184(4) 0.9491(3) 1.0249(2) 0.0398(8) Uani d . 1
H H4A 0.6866 0.8865 0.5429 0.032 Uiso calc R 1
H H4B 0.8553 0.8825 0.5819 0.032 Uiso calc R 1
H H6A 0.6148 0.6921 0.7723 0.027 Uiso calc R 1
H H6B 0.5344 0.7137 0.6593 0.027 Uiso calc R 1
H H12 0.5701 0.4060 0.5806 0.031 Uiso calc R 1
H H13 0.5345 0.1976 0.5826 0.032 Uiso calc R 1
H H14 0.6579 0.0686 0.4751 0.034 Uiso calc R 1
H H15 0.8260 0.1474 0.3710 0.034 Uiso calc R 1
H H16 0.8774 0.3544 0.3783 0.031 Uiso calc R 1
H H32A 1.0584 0.8091 0.3885 0.064 Uiso calc R 1
H H32B 0.9486 0.9038 0.4338 0.064 Uiso calc R 1
H H32C 0.9936 0.9128 0.3166 0.064 Uiso calc R 1
H H33A 0.8031 0.6485 0.2061 0.047 Uiso calc R 1
H H33B 0.9695 0.6525 0.2523 0.047 Uiso calc R 1
H H33C 0.9082 0.7567 0.1796 0.047 Uiso calc R 1
H H34A 0.6875 0.8964 0.3627 0.048 Uiso calc R 1
H H34B 0.6325 0.7972 0.2721 0.048 Uiso calc R 1
H H34C 0.7378 0.9059 0.2470 0.048 Uiso calc R 1
H H52A 0.5463 0.8658 0.8595 0.032 Uiso calc R 1
H H52B 0.5482 1.0098 0.8542 0.032 Uiso calc R 1
H H54A 0.9284 0.8354 0.9267 0.032 Uiso calc R 1
H H54B 0.7800 0.7584 0.9032 0.032 Uiso calc R 1
H H72 0.9264 0.4855 0.9104 0.032 Uiso calc R 1
H H75 0.4379 0.3596 0.8981 0.036 Uiso calc R 1
H H76 0.5250 0.4555 0.7564 0.034 Uiso calc R 1
H H77A 0.8753 0.5899 0.7534 0.030 Uiso calc R 1
H H77B 0.8414 0.4660 0.6856 0.030 Uiso calc R 1
H H78A 0.7667 0.2615 1.1803 0.047 Uiso calc R 1
H H78B 0.7201 0.3996 1.1961 0.047 Uiso calc R 1
H H53A 0.7754 1.1286 0.9047 0.053 Uiso calc R 1
H H53B 0.8474 1.0558 0.8125 0.053 Uiso calc R 1
H H53C 0.9246 1.0609 0.9296 0.053 Uiso calc R 1
H H53D 0.6627 0.8768 1.0395 0.060 Uiso calc R 1
H H53E 0.6631 1.0212 1.0406 0.060 Uiso calc R 1
H H53F 0.8108 0.9525 1.0688 0.060 Uiso calc R 1

loop_
_atom_site_aniso_label
_atom_site_aniso_U_11
_atom_site_aniso_U_22
_atom_site_aniso_U_33
_atom_site_aniso_U_12
_atom_site_aniso_U_13
_atom_site_aniso_U_23
O51 0.0397(12) 0.0258(11) 0.0334(13) 0.0080(9) 0.0014(10) 0.0062(9)
O55 0.0254(11) 0.0421(12) 0.0378(13) 0.0024(9) 0.0098(9) 0.0025(10)
O71 0.0342(12) 0.0713(16) 0.0265(13) -0.0062(11) -0.0019(10) 0.0247(11)
O72 0.0367(12) 0.0467(13) 0.0283(12) -0.0089(10) 0.0023(10) 0.0167(10)
N1 0.0341(14) 0.0201(12) 0.0225(13) 0.0002(10) 0.0091(11) 0.0045(10)
N2 0.0305(13) 0.0247(13) 0.0229(14) 0.0019(10) 0.0067(10) 0.0061(10)
N7 0.0280(13) 0.0210(12) 0.0194(13) 0.0052(10) 0.0056(10) 0.0054(10)
C3 0.0215(14) 0.0252(15) 0.0224(16) 0.0042(11) 0.0034(12) 0.0043(12)
C3A 0.0213(14) 0.0234(14) 0.0244(16) 0.0021(11) 0.0027(12) 0.0055(12)
C4 0.0356(17) 0.0198(14) 0.0261(16) 0.0014(12) 0.0062(13) 0.0053(12)
C5 0.0258(15) 0.0223(14) 0.0218(16) 0.0006(12) 0.0057(12) 0.0033(12)
C6 0.0247(15) 0.0218(14) 0.0230(16) 0.0023(12) 0.0046(12) 0.0039(12)
C7A 0.0220(14) 0.0237(15) 0.0228(16) 0.0012(11) 0.0008(12) 0.0051(12)
C11 0.0268(15) 0.0205(14) 0.0225(16) 0.0008(12) -0.0012(12) 0.0043(12)
C12 0.0266(15) 0.0254(15) 0.0256(16) 0.0031(12) 0.0067(12) -0.0004(12)
C13 0.0273(16) 0.0261(15) 0.0271(17) -0.0021(12) 0.0040(13) 0.0051(13)
C14 0.0326(17) 0.0204(14) 0.0327(18) 0.0020(12) 0.0032(14) 0.0048(13)
C15 0.0339(17) 0.0227(15) 0.0280(17) 0.0045(12) 0.0040(13) 0.0022(12)
C16 0.0285(16) 0.0247(15) 0.0257(16) 0.0019(12) 0.0071(13) 0.0055(12)
C31 0.0273(15) 0.0238(15) 0.0227(16) -0.0003(12) 0.0049(12) 0.0071(12)
C32 0.044(2) 0.055(2) 0.0288(19) -0.0183(16) 0.0055(15) 0.0061(16)
C33 0.0372(17) 0.0332(16) 0.0253(17) 0.0090(14) 0.0092(13) 0.0069(13)
C34 0.0420(18) 0.0299(16) 0.0268(17) 0.0104(14) 0.0098(14) 0.0102(13)
C51 0.0226(15) 0.0186(14) 0.0321(17) -0.0037(11) 0.0022(13) 0.0030(13)
C52 0.0249(15) 0.0249(15) 0.0306(17) 0.0033(12) 0.0083(13) 0.0032(13)
C53 0.0309(16) 0.0337(16) 0.0221(16) -0.0013(13) 0.0090(13) -0.0008(13)
C54 0.0242(15) 0.0347(16) 0.0218(16) 0.0011(13) 0.0026(12) 0.0047(13)
C55 0.0238(16) 0.0205(14) 0.0281(17) 0.0018(11) 0.0046(13) 0.0048(12)
C71 0.0283(16) 0.0197(14) 0.0211(16) 0.0023(12) 0.0035(12) 0.0030(12)
C72 0.0252(15) 0.0304(16) 0.0256(17) -0.0025(12) 0.0016(13) 0.0059(13)
C73 0.0310(17) 0.0322(16) 0.0236(17) 0.0006(13) 0.0013(13) 0.0075(13)
C74 0.0346(17) 0.0265(15) 0.0212(16) 0.0002(13) 0.0061(13) 0.0110(13)
C75 0.0274(16) 0.0334(17) 0.0308(18) -0.0027(13) 0.0031(13) 0.0082(14)
C76 0.0290(16) 0.0320(16) 0.0253(17) 0.0025(13) 0.0013(13) 0.0071(13)
C77 0.0282(16) 0.0226(14) 0.0235(16) 0.0057(12) 0.0007(12) 0.0062(12)
C78 0.0367(18) 0.055(2) 0.0257(18) -0.0050(16) 0.0020(14) 0.0145(15)
C531 0.0387(18) 0.0342(17) 0.0338(19) -0.0046(14) 0.0072(15) -0.0068(14)
C532 0.0412(19) 0.051(2) 0.0287(18) 0.0032(16) 0.0110(15) -0.0005(15)

loop_
_atom_type_symbol
_atom_type_description
_atom_type_scat_dispersion_real
_atom_type_scat_dispersion_imag
_atom_type_scat_source
C C 0.0033 0.0016 'International Tables Vol C Tables 4.2.6.8 and 6.1.1.4'
H H 0.0000 0.0000 'International Tables Vol C Tables 4.2.6.8 and 6.1.1.4'
N N 0.0061 0.0033 'International Tables Vol C Tables 4.2.6.8 and 6.1.1.4'
O O 0.0106 0.0060 'International Tables Vol C Tables 4.2.6.8 and 6.1.1.4'

loop_
_geom_angle_atom_site_label_1
_geom_angle_atom_site_label_2
_geom_angle_atom_site_label_3
_geom_angle
_geom_angle_publ_flag
C73 O71 C78 104.6(2) no
C74 O72 C78 105.0(2) no
C7A N1 N2 110.8(2) no
C7A N1 C11 130.7(2) no
N2 N1 C11 118.5(2) no
C3 N2 N1 105.1(2) no
C7A N7 C6 109.9(2) no
C7A N7 C77 114.2(2) no
C6 N7 C77 116.7(2) no
N2 C3 C3A 111.3(2) no
N2 C3 C31 119.2(2) no
C3A C3 C31 129.4(2) no
C7A C3A C3 104.8(2) no
C7A C3A C4 122.1(2) no
C3 C3A C4 133.0(2) no
C3A C4 C5 112.9(2) no
C3A C4 H4A 109.0 no
C5 C4 H4A 109.0 no
C3A C4 H4B 109.0 no
C5 C4 H4B 109.0 no
H4A C4 H4B 107.8 no
C55 C5 C4 112.6(2) no
C55 C5 C51 107.7(2) no
C4 C5 C51 110.1(2) no
C55 C5 C6 110.0(2) no
C4 C5 C6 110.9(2) no
C51 C5 C6 105.2(2) no
N7 C6 C5 115.3(2) no
N7 C6 H6A 108.4 no
C5 C6 H6A 108.4 no
N7 C6 H6B 108.4 no
C5 C6 H6B 108.4 no
H6A C6 H6B 107.5 no
N1 C7A C3A 108.0(2) no
N1 C7A N7 124.7(2) no
C3A C7A N7 127.3(3) no
C12 C11 C16 120.9(2) no
C12 C11 N1 119.8(2) no
C16 C11 N1 119.3(2) no
C13 C12 C11 119.1(3) no
C13 C12 H12 120.4 no
C11 C12 H12 120.4 no
C14 C13 C12 120.7(3) no
C14 C13 H13 119.7 no
C12 C13 H13 119.7 no
C13 C14 C15 119.6(3) no
C13 C14 H14 120.2 no
C15 C14 H14 120.2 no
C14 C15 C16 120.7(3) no
C14 C15 H15 119.7 no
C16 C15 H15 119.7 no
C15 C16 C11 119.0(3) no
C15 C16 H16 120.5 no
C11 C16 H16 120.5 no
C3 C31 C33 110.8(2) no
C3 C31 C32 110.4(2) no
C33 C31 C32 109.0(2) no
C3 C31 C34 108.4(2) no
C33 C31 C34 109.2(2) no
C32 C31 C34 109.1(2) no
C31 C32 H32A 109.5 no
C31 C32 H32B 109.5 no
H32A C32 H32B 109.5 no
C31 C32 H32C 109.5 no
H32A C32 H32C 109.5 no
H32B C32 H32C 109.5 no
C31 C33 H33A 109.5 no
C31 C33 H33B 109.5 no
H33A C33 H33B 109.5 no
C31 C33 H33C 109.5 no
H33A C33 H33C 109.5 no
H33B C33 H33C 109.5 no
C31 C34 H34A 109.5 no
C31 C34 H34B 109.5 no
H34A C34 H34B 109.5 no
C31 C34 H34C 109.5 no
H34A C34 H34C 109.5 no
H34B C34 H34C 109.5 no
O51 C51 C52 121.7(2) no
O51 C51 C5 121.0(3) no
C52 C51 C5 117.3(2) no
C51 C52 C53 111.4(2) no
C51 C52 H52A 109.4 no
C53 C52 H52A 109.4 no
C51 C52 H52B 109.4 no
C53 C52 H52B 109.4 no
H52A C52 H52B 108.0 no
C531 C53 C532 109.1(3) no
C531 C53 C52 109.6(2) no
C532 C53 C52 109.7(2) no
C531 C53 C54 110.5(2) no
C532 C53 C54 109.7(2) no
C52 C53 C54 108.2(2) no
C55 C54 C53 111.1(2) no
C55 C54 H54A 109.4 no
C53 C54 H54A 109.4 no
C55 C54 H54B 109.4 no
C53 C54 H54B 109.4 no
H54A C54 H54B 108.0 no
O55 C55 C54 121.4(3) no
O55 C55 C5 121.3(3) no
C54 C55 C5 117.2(2) no
C76 C71 C72 119.4(2) no
C76 C71 C77 123.7(2) no
C72 C71 C77 116.8(2) no
C73 C72 C71 117.5(3) no
C73 C72 H72 121.2 no
C71 C72 H72 121.2 no
C74 C73 C72 122.3(3) no
C74 C73 O71 110.2(2) no
C72 C73 O71 127.5(3) no
C75 C74 C73 121.5(3) no
C75 C74 O72 128.9(3) no
C73 C74 O72 109.5(2) no
C74 C75 C76 117.4(3) no
C74 C75 H75 121.3 no
C76 C75 H75 121.3 no
C71 C76 C75 121.9(3) no
C71 C76 H76 119.1 no
C75 C76 H76 119.0 no
N7 C77 C71 114.1(2) no
N7 C77 H77A 108.7 no
C71 C77 H77A 108.7 no
N7 C77 H77B 108.7 no
C71 C77 H77B 108.7 no
H77A C77 H77B 107.6 no
O72 C78 O71 107.1(2) no
O72 C78 H78A 110.3 no
O71 C78 H78A 110.3 no
O72 C78 H78B 110.3 no
O71 C78 H78B 110.3 no
H78A C78 H78B 108.6 no
C53 C531 H53A 109.5 no
C53 C531 H53B 109.5 no
H53A C531 H53B 109.5 no
C53 C531 H53C 109.5 no
H53A C531 H53C 109.5 no
H53B C531 H53C 109.5 no
C53 C532 H53D 109.5 no
C53 C532 H53E 109.5 no
H53D C532 H53E 109.5 no
C53 C532 H53F 109.5 no
H53D C532 H53F 109.5 no
H53E C532 H53F 109.5 no

loop_
_geom_bond_atom_site_label_1
_geom_bond_atom_site_label_2
_geom_bond_distance
_geom_bond_publ_flag
O51 C51 1.204(3) no
O55 C55 1.208(3) no
O71 C73 1.374(3) no
O71 C78 1.431(4) no
O72 C74 1.378(3) no
O72 C78 1.425(4) no
N1 C7A 1.357(3) no
N1 N2 1.371(3) no
N1 C11 1.414(3) no
N2 C3 1.326(3) no
N7 C7A 1.397(3) no
N7 C6 1.458(3) no
N7 C77 1.468(3) no
C3 C3A 1.415(4) no
C3 C31 1.511(4) no
C3A C7A 1.359(4) no
C3A C4 1.495(4) no
C4 C5 1.530(4) no
C4 H4A 0.99 no
C4 H4B 0.99 no
C5 C55 1.525(4) no
C5 C51 1.539(4) no
C5 C6 1.562(4) no
C6 H6A 0.99 no
C6 H6B 0.99 no
C11 C12 1.380(4) no
C11 C16 1.382(4) no
C12 C13 1.378(4) no
C12 H12 0.95 no
C13 C14 1.376(4) no
C13 H13 0.95 no
C14 C15 1.377(4) no
C14 H14 0.95 no
C15 C16 1.379(4) no
C15 H15 0.95 no
C16 H16 0.95 no
C31 C33 1.519(4) no
C31 C32 1.523(4) no
C31 C34 1.528(4) no
C32 H32A 0.98 no
C32 H32B 0.98 no
C32 H32C 0.98 no
C33 H33A 0.98 no
C33 H33B 0.98 no
C33 H33C 0.98 no
C34 H34A 0.98 no
C34 H34B 0.98 no
C34 H34C 0.98 no
C51 C52 1.493(4) no
C52 C53 1.525(4) no
C52 H52A 0.99 no
C52 H52B 0.99 no
C53 C531 1.518(4) no
C53 C532 1.524(4) no
C53 C54 1.536(4) no
C54 C55 1.493(4) no
C54 H54A 0.99 no
C54 H54B 0.99 no
C71 C76 1.380(4) no
C71 C72 1.396(4) no
C71 C77 1.504(4) no
C72 C73 1.367(4) no
C72 H72 0.95 no
C73 C74 1.362(4) no
C74 C75 1.356(4) no
C75 C76 1.389(4) no
C75 H75 0.95 no
C76 H76 0.95 no
C77 H77A 0.99 no
C77 H77B 0.99 no
C78 H78A 0.99 no
C78 H78B 0.99 no
C531 H53A 0.98 no
C531 H53B 0.98 no
C531 H53C 0.98 no
C532 H53D 0.98 no
C532 H53E 0.98 no
C532 H53F 0.98 no

loop_
_geom_hbond_atom_site_label_D
_geom_hbond_atom_site_label_H
_geom_hbond_atom_site_label_A
_geom_hbond_site_symmetry_A
_geom_hbond_distance_DH
_geom_hbond_distance_HA
_geom_hbond_distance_DA
_geom_hbond_angle_DHA
_geom_hbond_publ_flag
C13 H13 O51 1_545 0.95 2.58 3.182(3) 121 no
C15 H15 O55 2_766 0.95 2.46 3.173(3) 132 no
C72 H72 O71 2_767 0.95 2.60 3.503(3) 160 no
C6 H6A Cg2 2_666 0.99 2.69 3.670(3) 169 no

loop_
_geom_torsion_atom_site_label_1
_geom_torsion_atom_site_label_2
_geom_torsion_atom_site_label_3
_geom_torsion_atom_site_label_4
_geom_torsion
_geom_torsion_publ_flag
C7A N1 N2 C3 -1.3(3) no
C11 N1 N2 C3 177.3(2) no
N1 N2 C3 C3A 1.5(3) no
N1 N2 C3 C31 -176.5(2) no
N2 C3 C3A C7A -1.1(3) no
C31 C3 C3A C7A 176.6(3) no
N2 C3 C3A C4 -177.7(3) no
C31 C3 C3A C4 0.0(5) no
C7A C3A C4 C5 5.3(4) no
C3 C3A C4 C5 -178.6(3) no
C3A C4 C5 C55 94.1(3) no
C3A C4 C5 C51 -145.7(2) no
C3A C4 C5 C6 -29.7(3) no
C7A N7 C6 C5 -47.7(3) no
C77 N7 C6 C5 84.4(3) no
C55 C5 C6 N7 -71.5(3) no
C4 C5 C6 N7 53.8(3) no
C51 C5 C6 N7 172.8(2) no
N2 N1 C7A C3A 0.7(3) no
C11 N1 C7A C3A -177.8(3) no
N2 N1 C7A N7 178.1(2) no
C11 N1 C7A N7 -0.3(5) no
C3 C3A C7A N1 0.2(3) no
C4 C3A C7A N1 177.3(2) no
C3 C3A C7A N7 -177.1(3) no
C4 C3A C7A N7 -0.1(4) no
C6 N7 C7A N1 -155.6(3) no
C77 N7 C7A N1 71.0(3) no
C6 N7 C7A C3A 21.4(4) no
C77 N7 C7A C3A -112.1(3) no
C7A N1 C11 C12 29.2(4) no
N2 N1 C11 C12 -149.1(3) no
C7A N1 C11 C16 -152.3(3) no
N2 N1 C11 C16 29.4(4) no
C16 C11 C12 C13 2.2(4) no
N1 C11 C12 C13 -179.4(2) no
C11 C12 C13 C14 -3.3(4) no
C12 C13 C14 C15 1.5(4) no
C13 C14 C15 C16 1.3(4) no
C14 C15 C16 C11 -2.4(4) no
C12 C11 C16 C15 0.6(4) no
N1 C11 C16 C15 -177.8(3) no
N2 C3 C31 C33 -6.5(4) no
C3A C3 C31 C33 176.0(3) no
N2 C3 C31 C32 -127.3(3) no
C3A C3 C31 C32 55.2(4) no
N2 C3 C31 C34 113.3(3) no
C3A C3 C31 C34 -64.2(4) no
C55 C5 C51 O51 135.6(3) no
C4 C5 C51 O51 12.5(3) no
C6 C5 C51 O51 -107.1(3) no
C55 C5 C51 C52 -45.2(3) no
C4 C5 C51 C52 -168.3(2) no
C6 C5 C51 C52 72.2(3) no
O51 C51 C52 C53 -126.8(3) no
C5 C51 C52 C53 54.0(3) no
C51 C52 C53 C531 63.5(3) no
C51 C52 C53 C532 -176.8(2) no
C51 C52 C53 C54 -57.1(3) no
C531 C53 C54 C55 -62.4(3) no
C532 C53 C54 C55 177.2(2) no
C52 C53 C54 C55 57.6(3) no
C53 C54 C55 O55 121.9(3) no
C53 C54 C55 C5 -54.9(3) no
C4 C5 C55 O55 -9.6(4) no
C51 C5 C55 O55 -131.2(3) no
C6 C5 C55 O55 114.7(3) no
C4 C5 C55 C54 167.3(2) no
C51 C5 C55 C54 45.7(3) no
C6 C5 C55 C54 -68.4(3) no
C76 C71 C72 C73 1.2(4) no
C77 C71 C72 C73 -175.1(2) no
C71 C72 C73 C74 -0.9(4) no
C71 C72 C73 O71 177.2(3) no
C78 O71 C73 C74 -11.4(3) no
C78 O71 C73 C72 170.3(3) no
C72 C73 C74 C75 0.2(5) no
O71 C73 C74 C75 -178.2(3) no
C72 C73 C74 O72 178.3(3) no
O71 C73 C74 O72 -0.1(3) no
C78 O72 C74 C75 -170.5(3) no
C78 O72 C74 C73 11.6(3) no
C73 C74 C75 C76 0.2(4) no
O72 C74 C75 C76 -177.5(3) no
C72 C71 C76 C75 -0.9(4) no
C77 C71 C76 C75 175.2(3) no
C74 C75 C76 C71 0.2(4) no
C7A N7 C77 C71 -163.1(2) no
C6 N7 C77 C71 66.8(3) no
C76 C71 C77 N7 27.1(4) no
C72 C71 C77 N7 -156.8(2) no
C74 O72 C78 O71 -18.5(3) no
C73 O71 C78 O72 18.3(3) no

loop_
_cod_related_entry_id
_cod_related_entry_database
_cod_related_entry_code
1 ChemSpider 30654137
